data_4518412
loop_
_publ_author_name
'Zhu, Bo-Han'
'Zhang, Ying-Qi'
'Xu, Hao-Jin'
'Li, Long'
'Deng, Guo-Cheng'
'Qian, Peng-Cheng'
'Deng, Chao'
'Ye, Long-Wu'

_publ_section_title
;
 Regio- and Stereoselective Synthesis of Diverse 3,4-Dihydro-2-quinolones
 through Catalytic Hydrative Cyclization of Imine- and Carbonyl-Ynamides
 with Water
;
_journal_name_full 'ACS Catalysis'
_journal_page_first 1706
_journal_page_last 1713
_journal_paper_doi 10.1021/acscatal.0c04786
_journal_year 2021
_chemical_absolute_configuration ad
_chemical_formula_moiety '2(C26 H26 Br F N2 O4 S2)'
_chemical_formula_sum 'C52 H52 Br2 F2 N4 O8 S4'
_chemical_formula_weight 1187.03
_space_group_crystal_system monoclinic
_space_group_IT_number 4
_space_group_name_Hall 'P 2yb'
_space_group_name_H-M_alt 'P 1 21 1'
_atom_sites_solution_hydrogens geom
_atom_sites_solution_primary dual
_audit_creation_date 2021-01-07
_audit_creation_method
;
Olex2 1.2
(compiled 2018.05.29 svn.r3508 for OlexSys, GUI svn.r5506)
;
_cell_angle_alpha 90
_cell_angle_beta 105.257(3)
_cell_angle_gamma 90
_cell_formula_units_Z 1
_cell_length_a 12.9016(4)
_cell_length_b 9.0322(2)
_cell_length_c 12.9338(3)
_cell_measurement_reflns_used 13488
_cell_measurement_temperature 105(9)
_cell_measurement_theta_max 76.0500
_cell_measurement_theta_min 3.5420
_cell_volume 1454.05(7)
_computing_cell_refinement 'CrysAlisPro 1.171.40.53 (Rigaku OD, 2019)'
_computing_data_collection 'CrysAlisPro 1.171.40.53 (Rigaku OD, 2019)'
_computing_data_reduction 'CrysAlisPro 1.171.40.53 (Rigaku OD, 2019)'
_computing_molecular_graphics 'Olex2 (Dolomanov et al., 2009)'
_computing_publication_material 'Olex2 (Dolomanov et al., 2009)'
_computing_structure_refinement 'ShelXL (Sheldrick, 2015)'
_computing_structure_solution 'ShelXT (Sheldrick, 2015)'
_diffrn_ambient_environment N~2~
_diffrn_ambient_temperature 105(9)
_diffrn_detector 'CCD plate'
_diffrn_detector_area_resol_mean 10.0000
_diffrn_detector_type HyPix
_diffrn_measured_fraction_theta_full 0.990
_diffrn_measured_fraction_theta_max 0.962
_diffrn_measurement_details
;
List of Runs (angles in degrees, time in seconds):

  # Type    Start    End  Width  t~exp~   \w     \q     \k     \f   Frames
--------------------------------------------------------------------------
  1  \w     35.00  77.00   0.50    1.19    --   46.62  26.00 -47.00   84
  2  \w     78.00 108.00   0.50    1.19    --   46.62  26.00 -47.00   60
  3  \w     95.00 128.00   0.50    5.00    --  108.56  26.00 -47.00   66
  4  \w    146.00 173.00   0.50    5.00    --  108.56  26.00 -47.00   54
  5  \w    118.00 174.00   0.50    5.00    --  108.56  77.00-180.00  112
  6  \w     93.00 160.00   0.50    5.00    --  108.56 125.00-150.00  134
  7  \w    147.00 178.00   0.50    5.00    --  108.56 125.00   0.00   62
  8  \w     98.00 178.00   0.50    5.00    --  108.56  30.00  60.00  160
  9  \w     97.00 122.00   0.50    5.00    --  108.56 -77.00 -30.00   50
 10  \w     88.00 114.00   0.50    5.00    --  108.56-125.00   0.00   52
 11  \w     54.00 115.00   0.50    5.00    --  108.56-125.00  60.00  122
 12  \w     34.00 123.00   0.50    5.00    --  108.56 -26.00 148.00  178
 13  \w     92.00 119.00   0.50    1.19    --   46.62  77.00  90.00   54
 14  \w     94.00 119.00   0.50    5.00    --  108.56 125.00   0.00   50
 15  \w     32.00  72.00   0.50    1.19    --   46.62  57.00   0.00   80
 16  \w     32.00  59.00   0.50    1.19    --   46.62  57.00 -60.00   54
 17  \w     24.00  61.00   0.50    1.19    --   46.62  77.00 -30.00   74
 18  \w     31.00 118.00   0.50    1.19    --   46.62  19.00-150.00  174
 19  \w     66.00 119.00   0.50    1.19    --   46.62  77.00-180.00  106
 20  \w     23.00  60.00   0.50    1.19    --   46.62  77.00-180.00   74
 21  \w    -42.00 -15.00   0.50    1.19    --  -46.62  26.00 -47.00   54
 22  \w    -98.00 -58.00   0.50    5.00    --  -88.50  26.00 -47.00   80
 23  \w    -90.00 -35.00   0.50    1.19    --  -46.62 -37.00  90.00  110
 24  \w    -63.00 -33.00   0.50    1.19    --  -46.62 -26.00 148.00   60
 25  \w     23.00  49.00   0.50    1.19    --   46.62  77.00  90.00   52
 26  \w     25.00  65.00   0.50    1.19    --   46.62  77.00 120.00   80
 27  \w     -8.00  17.00   0.50    1.19    --   46.62 -26.00 148.00   50
 28  \w     36.00  99.00   0.50    5.00    --  108.56 -94.00 150.00  126
 29  \w     36.00 102.00   0.50    5.00    --  108.56 -94.00 120.00  132
 30  \w     37.00  84.00   0.50    5.00    --  108.56-125.00   0.00   94
 31  \w     46.00 107.00   0.50    5.00    --  108.56 -94.00 -90.00  122
 32  \w     37.00 107.00   0.50    5.00    --  108.56 -94.00-180.00  140
 33  \w     33.00  94.00   0.50    1.19    --   46.62-125.00-180.00  122
 34  \w     38.00  83.00   0.50    5.00    --  108.56 -77.00 -30.00   90
 35  \w    -50.00 -24.00   0.50    1.19    --  -46.62 -77.00-120.00   52
 36  \w    -51.00 -26.00   0.50    1.19    --  -46.62 -77.00-150.00   50
 37  \w    -60.00 -23.00   0.50    1.19    --  -46.62 -77.00-180.00   74
 38  \w    -60.00 -23.00   0.50    1.19    --  -46.62 -77.00 -60.00   74
 39  \w    -77.00 -23.00   0.50    1.19    --  -46.62 -77.00   0.00  108
 40  \w    -73.00 -23.00   0.50    1.19    --  -46.62 -77.00  60.00  100
 41  \w    -93.00 -64.00   0.50    5.00    --  -88.50 -79.00 101.61   58
 42  \w    -93.00 -66.00   0.50    5.00    --  -88.50 -73.00 120.77   54
 43  \w    -93.00 -65.00   0.50    5.00    --  -88.50 -77.00  60.00   56
 44  \w    -91.00 -62.00   0.50    5.00    --  -88.50 -82.00   1.99   58
 45  \w    -89.00 -63.00   0.50    5.00    --  -88.50 -80.00 -47.94   52
 46  \w   -103.00 -67.00   0.50    5.00    --  -88.50 -70.00-121.49   72
 47  \w    -95.00 -63.00   0.50    5.00    --  -88.50 -80.00-171.00   64
 48  \w    -90.00 -63.00   0.50    5.00    --  -88.50 -82.00-119.85   54
 49  \w   -107.00 -64.00   0.50    5.00    --  -88.50 -79.00-146.05   86
 50  \w   -106.00 -69.00   0.50    5.00    --  -88.50 -65.00-179.34   74
 51  \w   -112.00 -64.00   0.50    5.00    --  -88.50 -79.00 -70.78   96
 52  \w    -97.00 -65.00   0.50    5.00    --  -88.50 -75.00 -22.37   64
 53  \w    -90.00 -64.00   0.50    5.00    --  -88.50 -78.00  39.41   52
 54  \w    -89.00 -63.00   0.50    5.00    --  -88.50 -80.00  80.85   52
 55  \w   -106.00 -68.00   0.50    5.00    --  -88.50 -77.00  90.00   76
 56  \w   -113.00 -78.00   0.50    1.19    --  -46.62 -26.00 148.00   70
 57  \w   -118.00 -81.00   0.50    1.19    --  -46.62 -77.00  60.00   74
 58  \w   -115.00 -62.00   0.50    5.00    --  -88.50 -83.00 119.83  106
 59  \w   -123.00 -64.00   0.50    5.00    --  -88.50 -79.00 178.11  118
 60  \w   -143.00 -77.00   0.50    5.00    --  -88.50 -26.00 148.00  132
 61  \w   -135.00 -68.00   0.50    5.00    --  -88.50 -68.00  35.97  134
 62  \w   -112.00 -85.00   0.50    1.19    --  -46.62 -77.00 -60.00   54
 63  \w   -114.00 -63.00   0.50    5.00    --  -88.50 -81.00 -29.92  102
 64  \w   -137.00 -65.00   0.50    5.00    --  -88.50 -77.00 -90.00  144
 65  \w   -153.00 -64.00   0.50    5.00    --  -88.50 -78.00 -98.65  178
 66  \w   -152.00-117.00   0.50    5.00    --  -88.50 -81.00 -29.92   70
 67  \w   -153.00 -66.00   0.50    5.00    --  -88.50 -74.00  13.28  174
 68  \w   -149.00 -65.00   0.50    5.00    --  -88.50 -77.00  30.00  168
 69  \w   -159.00-126.00   0.50    5.00    --  -88.50 -79.00-146.05   66
 70  \w   -160.00-116.00   0.50    5.00    --  -88.50 -82.00-119.85   88
 71  \w   -160.00-116.00   0.50    5.00    --  -88.50 -80.00 -47.94   88
 72  \w   -151.00-102.00   0.50    5.00    --  -88.50 -75.00 -22.37   98
 73  \w   -156.00-130.00   0.50    5.00    --  -88.50 -77.00  60.00   52
 74  \w   -160.00 -64.00   0.50    5.00    --  -88.50 -79.00 143.02  192
 75  \w   -159.00 -65.00   0.50    5.00    --  -88.50 -75.00 152.85  188
 76  \w    -91.00 -19.00   0.50    1.19    --  -46.62 125.00-180.00  144
;
_diffrn_measurement_device 'four-circle diffractometer'
_diffrn_measurement_device_type 'XtaLAB Synergy, Dualflex, HyPix'
_diffrn_measurement_method '\w scans'
_diffrn_orient_matrix_type 'CrysAlisPro convention (1999,Acta A55,543-557)'
_diffrn_orient_matrix_UB_11 0.0489797000
_diffrn_orient_matrix_UB_12 -0.1228464000
_diffrn_orient_matrix_UB_13 0.0807063000
_diffrn_orient_matrix_UB_21 0.0466554000
_diffrn_orient_matrix_UB_22 0.1181726000
_diffrn_orient_matrix_UB_23 0.0854862000
_diffrn_orient_matrix_UB_31 -0.1036830000
_diffrn_orient_matrix_UB_32 -0.0048882000
_diffrn_orient_matrix_UB_33 0.0377420000
_diffrn_radiation_monochromator mirror
_diffrn_radiation_probe x-ray
_diffrn_radiation_type CuK\a
_diffrn_radiation_wavelength 1.54184
_diffrn_reflns_av_R_equivalents 0.0739
_diffrn_reflns_av_unetI/netI 0.0387
_diffrn_reflns_Laue_measured_fraction_full 0.990
_diffrn_reflns_Laue_measured_fraction_max 0.962
_diffrn_reflns_limit_h_max 14
_diffrn_reflns_limit_h_min -16
_diffrn_reflns_limit_k_max 11
_diffrn_reflns_limit_k_min -11
_diffrn_reflns_limit_l_max 16
_diffrn_reflns_limit_l_min -15
_diffrn_reflns_number 33717
_diffrn_reflns_point_group_measured_fraction_full 0.987
_diffrn_reflns_point_group_measured_fraction_max 0.934
_diffrn_reflns_theta_full 67.684
_diffrn_reflns_theta_max 76.774
_diffrn_reflns_theta_min 3.542
_diffrn_source 'micro-focus sealed X-ray tube'
_diffrn_source_type 'PhotonJet (Cu) X-ray Source'
_exptl_absorpt_coefficient_mu 3.597
_exptl_absorpt_correction_T_max 1.00000
_exptl_absorpt_correction_T_min 0.83229
_exptl_absorpt_correction_type multi-scan
_exptl_absorpt_process_details
;
CrysAlisPro 1.171.40.53 (Rigaku Oxford Diffraction, 2019)
Empirical absorption correction using spherical harmonics,
 implemented in SCALE3 ABSPACK scaling algorithm.
;
_exptl_crystal_colour yellow
_exptl_crystal_colour_primary yellow
_exptl_crystal_density_diffrn 1.356
_exptl_crystal_description block
_exptl_crystal_F_000 608
_exptl_crystal_size_max 0.2
_exptl_crystal_size_mid 0.1
_exptl_crystal_size_min 0.1
_refine_diff_density_max 1.222
_refine_diff_density_min -0.674
_refine_diff_density_rms 0.106
_refine_ls_abs_structure_details
;
 Flack x determined using 2318 quotients [(I+)-(I-)]/[(I+)+(I-)]
 (Parsons, Flack and Wagner, Acta Cryst. B69 (2013) 249-259).
;
_refine_ls_abs_structure_Flack 0.036(8)
_refine_ls_extinction_method none
_refine_ls_goodness_of_fit_ref 1.036
_refine_ls_hydrogen_treatment constr
_refine_ls_matrix_type full
_refine_ls_number_parameters 338
_refine_ls_number_reflns 5729
_refine_ls_number_restraints 13
_refine_ls_restrained_S_all 1.054
_refine_ls_R_factor_all 0.0802
_refine_ls_R_factor_gt 0.0742
_refine_ls_shift/su_max 0.001
_refine_ls_shift/su_mean 0.000
_refine_ls_structure_factor_coef Fsqd
_refine_ls_weighting_details 'w=1/[\s^2^(Fo^2^)+(0.1155P)^2^+2.4663P] where P=(Fo^2^+2Fc^2^)/3'
_refine_ls_weighting_scheme calc
_refine_ls_wR_factor_gt 0.1890
_refine_ls_wR_factor_ref 0.1931
_reflns_Friedel_coverage 0.822
_reflns_Friedel_fraction_full 0.984
_reflns_Friedel_fraction_max 0.903
_reflns_number_gt 5441
_reflns_number_total 5729
_reflns_threshold_expression 'I > 2\s(I)'
_cod_data_source_file cs0c04786_si_003.cif
_cod_data_source_block exp_8418
_cod_database_code 4518412
_shelxl_version_number 2014-3
_shelx_space_group_comment
;
The symmetry employed for this shelxl refinement is uniquely defined
by the following loop, which should always be used as a source of
symmetry information in preference to the above space-group names.
They are only intended as comments.
;
_shelx_estimated_absorpt_t_max 0.715
_shelx_estimated_absorpt_t_min 0.533
_reflns_odcompleteness_completeness 99.96
_reflns_odcompleteness_iscentric 1
_reflns_odcompleteness_theta 66.97
_olex2_refinement_description
;
1. Fixed Uiso
 At 1.2 times of:
  All C(H) groups, All N(H) groups
 At 1.5 times of:
  All C(H,H,H) groups
2. Uiso/Uaniso restraints and constraints
Uanis(C00X) \\sim Ueq, Uanis(C00Y) \\sim Ueq: with sigma of 0.005 and sigma for
terminal atoms of 0.005
3. Others
 Fixed Sof: Br1(0.5) Br2(0.5)
4.a Ternary CH refined with riding coordinates:
 C00H(H00H), C00Q(H00Q)
4.b Aromatic/amide H refined with riding coordinates:
 N007(H007), C00F(H00F), C00G(H00G), C00M(H00M), C00N(H00N), C00O(H00O),
 C00S(H00S), C00T(H00T), C00U(H00U), C00V(H00V), C00Y(H00Y), C00Z(H00Z)
4.c Idealised Me refined as rotating group:
 C00I(H00A,H00B,H00C), C00K(H00D,H00E,H00I), C00L(H00J,H00K,H00L), C010(H01A,
 H01B,H01C)
;
_olex2_submission_special_instructions 'No special instructions were received'
_oxdiff_exptl_absorpt_empirical_details
;
Empirical correction (ABSPACK) includes:
- Absorption correction using spherical harmonics
- Frame scaling
;
_oxdiff_exptl_absorpt_empirical_full_max 1.583
_oxdiff_exptl_absorpt_empirical_full_min 0.357

loop_
_space_group_symop_operation_xyz
'x, y, z'
'-x, y+1/2, -z'

loop_
_atom_site_label
_atom_site_type_symbol
_atom_site_fract_x
_atom_site_fract_y
_atom_site_fract_z
_atom_site_U_iso_or_equiv
_atom_site_adp_type
_atom_site_occupancy
_atom_site_site_symmetry_order
_atom_site_calc_flag
_atom_site_refinement_flags_posn
_atom_site_refinement_flags_adp
_atom_site_refinement_flags_occupancy
_atom_site_disorder_assembly
_atom_site_disorder_group
S02 S 0.38796(12) 0.45496(17) 0.48619(11) 0.0295(3) Uani 1 1 d . . . . .
S03 S 0.41923(17) 0.5111(2) -0.01356(13) 0.0458(5) Uani 1 1 d . . . . .
O004 O 0.2736(5) 0.7039(6) 0.0563(4) 0.0460(13) Uani 1 1 d . . . . .
O005 O 0.4890(4) 0.3764(5) 0.5429(4) 0.0353(10) Uani 1 1 d . . . . .
F006 F 0.8257(4) 0.5376(7) 0.2358(5) 0.0654(14) Uani 1 1 d . . . . .
N007 N 0.4134(4) 0.5990(6) 0.4210(4) 0.0293(11) Uani 1 1 d . . . . .
H007 H 0.4255 0.6860 0.4526 0.035 Uiso 1 1 calc R . . . .
O008 O 0.3768(6) 0.6098(7) -0.0992(4) 0.0556(15) Uani 1 1 d . . . . .
N009 N 0.4453(5) 0.6077(7) 0.1047(4) 0.0402(14) Uani 1 1 d . . . . .
O00A O 0.5148(5) 0.4338(8) -0.0116(4) 0.0563(15) Uani 1 1 d . . . . .
C00B C 0.3461(5) 0.5502(7) 0.5945(5) 0.0297(12) Uani 1 1 d . . . . .
C00C C 0.5381(6) 0.5784(7) 0.1887(5) 0.0353(14) Uani 1 1 d . . . . .
C00D C 0.5263(6) 0.5586(7) 0.2930(5) 0.0339(14) Uani 1 1 d . . . . .
C00E C 0.3565(6) 0.6818(8) 0.1257(5) 0.0371(14) Uani 1 1 d . . . . .
C00F C 0.6188(6) 0.5345(7) 0.3768(5) 0.0347(14) Uani 1 1 d . . . . .
H00F H 0.6121 0.5247 0.4479 0.042 Uiso 1 1 calc R . . . .
C00G C 0.7200(6) 0.5246(9) 0.3584(6) 0.0421(15) Uani 1 1 d . . . . .
H00G H 0.7817 0.5032 0.4152 0.051 Uiso 1 1 calc R . . . .
C00H C 0.4159(6) 0.5816(7) 0.3097(5) 0.0316(13) Uani 1 1 d . . . . .
H00H H 0.3702 0.4945 0.2789 0.038 Uiso 1 1 calc R . . . .
C00I C 0.3186(6) 0.4256(7) 0.6625(5) 0.0350(14) Uani 1 1 d . . . . .
H00A H 0.2663 0.3588 0.6166 0.052 Uiso 1 1 calc GR . . . .
H00B H 0.2879 0.4676 0.7177 0.052 Uiso 1 1 calc GR . . . .
H00C H 0.3840 0.3702 0.6967 0.052 Uiso 1 1 calc GR . . . .
C00J C 0.2661(6) 0.7730(9) 0.2650(6) 0.0413(16) Uani 1 1 d . . . . .
C00K C 0.4356(6) 0.6459(8) 0.6603(5) 0.0371(15) Uani 1 1 d . . . . .
H00D H 0.4999 0.5853 0.6878 0.056 Uiso 1 1 calc GR . . . .
H00E H 0.4132 0.6891 0.7204 0.056 Uiso 1 1 calc GR . . . .
H00I H 0.4516 0.7253 0.6152 0.056 Uiso 1 1 calc GR . . . .
C00L C 0.2450(6) 0.6416(8) 0.5439(6) 0.0378(15) Uani 1 1 d . . . . .
H00J H 0.2647 0.7275 0.5067 0.057 Uiso 1 1 calc GR . . . .
H00K H 0.2124 0.6755 0.6001 0.057 Uiso 1 1 calc GR . . . .
H00L H 0.1934 0.5801 0.4925 0.057 Uiso 1 1 calc GR . . . .
C00M C 0.2149(7) 0.4026(10) -0.0513(6) 0.0506(19) Uani 1 1 d . . . . .
H00M H 0.1930 0.4865 -0.0961 0.061 Uiso 1 1 calc R . . . .
C00N C 0.6400(7) 0.5729(9) 0.1703(6) 0.0436(16) Uani 1 1 d . . . . .
H00N H 0.6483 0.5871 0.1001 0.052 Uiso 1 1 calc R . . . .
C00O C 0.2641(6) 0.9115(10) 0.3126(5) 0.0446(18) Uani 1 1 d . . . . .
H00O H 0.3264 0.9722 0.3269 0.054 Uiso 1 1 calc R . . . .
C00P C 0.7283(7) 0.5468(10) 0.2549(7) 0.0469(18) Uani 1 1 d . . . . .
C00Q C 0.3695(6) 0.7207(7) 0.2429(5) 0.0328(13) Uani 1 1 d . . . . .
H00Q H 0.4236 0.8022 0.2627 0.039 Uiso 1 1 calc R . . . .
C00R C 0.3201(7) 0.3826(9) 0.0021(5) 0.0441(16) Uani 1 1 d . . . . .
C00S C 0.1763(6) 0.6828(12) 0.2437(6) 0.053(2) Uani 1 1 d . . . . .
H00S H 0.1770 0.5891 0.2105 0.063 Uiso 1 1 calc R . . . .
C00T C 0.2796(8) 0.1584(10) 0.0804(6) 0.0501(19) Uani 1 1 d . . . . .
H00T H 0.3025 0.0753 0.1257 0.060 Uiso 1 1 calc R . . . .
C00U C 0.3540(7) 0.2641(9) 0.0682(6) 0.0447(17) Uani 1 1 d . . . . .
H00U H 0.4276 0.2540 0.1055 0.054 Uiso 1 1 calc R . . . .
C00V C 0.1719(8) 0.9625(16) 0.3396(6) 0.072(3) Uani 1 1 d . . . . .
H00V H 0.1687 1.0576 0.3699 0.086 Uiso 1 1 calc R . . . .
C00W C 0.1717(8) 0.1743(11) 0.0264(7) 0.054(2) Uani 1 1 d . . . . .
C00X C 0.0833(8) 0.8624(15) 0.3184(8) 0.068(2) Uani 1 1 d . U . . .
C00Y C 0.0835(8) 0.7319(14) 0.2718(8) 0.067(3) Uani 1 1 d . U . . .
H00Y H 0.0212 0.6712 0.2573 0.081 Uiso 1 1 calc R . . . .
C00Z C 0.1408(8) 0.2980(12) -0.0388(8) 0.063(2) Uani 1 1 d . . . . .
H00Z H 0.0672 0.3108 -0.0754 0.076 Uiso 1 1 calc R . . . .
C010 C 0.0943(10) 0.0526(16) 0.0372(10) 0.083(4) Uani 1 1 d . . . . .
H01A H 0.1010 -0.0307 -0.0091 0.125 Uiso 1 1 calc GR . . . .
H01B H 0.0206 0.0907 0.0159 0.125 Uiso 1 1 calc GR . . . .
H01C H 0.1112 0.0191 0.1119 0.125 Uiso 1 1 calc GR . . . .
Br1 Br -0.0329(3) 0.9681(5) 0.3598(4) 0.0889(13) Uani 0.5 1 d . . P A 2
Br2 Br -0.0490(3) 0.8838(5) 0.3572(4) 0.0855(12) Uani 0.5 1 d . . P A 1

loop_
_atom_site_aniso_label
_atom_site_aniso_U_11
_atom_site_aniso_U_22
_atom_site_aniso_U_33
_atom_site_aniso_U_23
_atom_site_aniso_U_13
_atom_site_aniso_U_12
S02 0.0340(7) 0.0289(6) 0.0282(6) 0.0014(5) 0.0129(5) -0.0016(6)
S03 0.0610(12) 0.0516(10) 0.0281(8) -0.0063(7) 0.0176(7) -0.0095(9)
O004 0.059(3) 0.047(3) 0.028(2) 0.006(2) 0.005(2) 0.005(2)
O005 0.039(2) 0.035(2) 0.035(2) 0.0028(19) 0.0144(18) 0.003(2)
F006 0.044(3) 0.092(4) 0.071(3) 0.009(3) 0.034(2) 0.005(3)
N007 0.037(3) 0.028(2) 0.026(2) -0.0001(19) 0.014(2) -0.006(2)
O008 0.080(4) 0.061(3) 0.028(2) -0.001(2) 0.018(3) -0.012(3)
N009 0.054(4) 0.042(3) 0.027(3) -0.004(2) 0.015(2) -0.005(3)
O00A 0.059(3) 0.072(4) 0.048(3) -0.018(3) 0.033(3) -0.012(3)
C00B 0.031(3) 0.032(3) 0.028(3) 0.004(2) 0.010(2) -0.001(2)
C00C 0.047(4) 0.032(3) 0.029(3) 0.002(2) 0.014(3) -0.003(3)
C00D 0.044(4) 0.028(3) 0.035(3) 0.000(2) 0.018(3) -0.002(3)
C00E 0.042(4) 0.037(3) 0.031(3) 0.006(3) 0.007(3) -0.002(3)
C00F 0.037(3) 0.035(3) 0.034(3) 0.007(3) 0.012(3) 0.003(3)
C00G 0.039(4) 0.042(4) 0.049(4) 0.010(3) 0.017(3) 0.007(3)
C00H 0.044(4) 0.028(3) 0.023(3) 0.001(2) 0.009(2) -0.002(3)
C00I 0.036(3) 0.035(3) 0.036(3) 0.005(2) 0.014(3) -0.002(3)
C00J 0.036(4) 0.056(4) 0.033(3) 0.012(3) 0.009(3) 0.012(3)
C00K 0.043(4) 0.038(3) 0.033(3) -0.005(3) 0.015(3) -0.003(3)
C00L 0.036(4) 0.043(4) 0.038(3) 0.009(3) 0.017(3) 0.011(3)
C00M 0.057(5) 0.053(4) 0.039(4) 0.001(3) 0.007(3) 0.002(4)
C00N 0.051(4) 0.048(4) 0.038(3) 0.001(3) 0.021(3) -0.005(3)
C00O 0.039(4) 0.063(5) 0.034(3) 0.011(3) 0.013(3) 0.018(3)
C00P 0.040(4) 0.058(5) 0.050(4) 0.004(3) 0.025(3) 0.004(3)
C00Q 0.037(3) 0.033(3) 0.029(3) 0.002(2) 0.009(3) 0.001(3)
C00R 0.057(5) 0.046(4) 0.028(3) -0.007(3) 0.010(3) -0.007(4)
C00S 0.035(4) 0.079(6) 0.042(4) 0.013(4) 0.007(3) -0.003(4)
C00T 0.056(5) 0.057(5) 0.035(4) 0.001(3) 0.009(3) -0.006(4)
C00U 0.051(4) 0.048(4) 0.036(3) -0.004(3) 0.013(3) 0.001(3)
C00V 0.062(6) 0.117(9) 0.037(4) 0.013(5) 0.012(4) 0.046(6)
C00W 0.059(5) 0.059(5) 0.043(4) -0.004(4) 0.009(4) -0.018(4)
C00X 0.041(4) 0.111(6) 0.055(4) 0.013(4) 0.018(3) 0.022(4)
C00Y 0.046(4) 0.096(6) 0.057(4) 0.016(4) 0.007(4) -0.005(4)
C00Z 0.056(5) 0.074(6) 0.051(5) -0.007(4) -0.003(4) -0.006(5)
C010 0.070(7) 0.091(8) 0.078(7) 0.016(6) 0.002(5) -0.032(6)
Br1 0.0324(13) 0.143(4) 0.100(2) 0.014(3) 0.0337(12) 0.0333(19)
Br2 0.0435(15) 0.128(3) 0.092(2) 0.004(3) 0.0290(13) 0.026(2)

loop_
_atom_type_symbol
_atom_type_description
_atom_type_scat_dispersion_real
_atom_type_scat_dispersion_imag
_atom_type_scat_source
C C 0.0181 0.0091 'International Tables Vol C Tables 4.2.6.8 and 6.1.1.4'
H H 0.0000 0.0000 'International Tables Vol C Tables 4.2.6.8 and 6.1.1.4'
Br Br -0.6763 1.2805 'International Tables Vol C Tables 4.2.6.8 and 6.1.1.4'
F F 0.0727 0.0534 'International Tables Vol C Tables 4.2.6.8 and 6.1.1.4'
N N 0.0311 0.0180 'International Tables Vol C Tables 4.2.6.8 and 6.1.1.4'
O O 0.0492 0.0322 'International Tables Vol C Tables 4.2.6.8 and 6.1.1.4'
S S 0.3331 0.5567 'International Tables Vol C Tables 4.2.6.8 and 6.1.1.4'

loop_
_geom_angle_atom_site_label_1
_geom_angle_atom_site_label_2
_geom_angle_atom_site_label_3
_geom_angle
_geom_angle_site_symmetry_1
_geom_angle_site_symmetry_3
_geom_angle_publ_flag
O005 S02 N007 111.4(3) . . ?
O005 S02 C00B 103.9(3) . . ?
N007 S02 C00B 99.2(3) . . ?
O008 S03 N009 108.8(3) . . ?
O008 S03 C00R 111.0(4) . . ?
N009 S03 C00R 102.0(3) . . ?
O00A S03 O008 118.8(4) . . ?
O00A S03 N009 105.7(3) . . ?
O00A S03 C00R 109.0(4) . . ?
S02 N007 H007 120.5 . . ?
C00H N007 S02 119.0(4) . . ?
C00H N007 H007 120.5 . . ?
C00C N009 S03 121.2(5) . . ?
C00C N009 C00E 120.4(5) . . ?
C00E N009 S03 115.7(5) . . ?
C00I C00B S02 104.6(4) . . ?
C00I C00B C00L 110.0(5) . . ?
C00K C00B S02 111.2(5) . . ?
C00K C00B C00I 110.9(5) . . ?
C00K C00B C00L 111.7(5) . . ?
C00L C00B S02 108.2(4) . . ?
C00D C00C N009 118.5(6) . . ?
C00N C00C N009 121.3(6) . . ?
C00N C00C C00D 120.2(7) . . ?
C00C C00D C00H 117.5(6) . . ?
C00F C00D C00C 118.4(6) . . ?
C00F C00D C00H 123.7(6) . . ?
O004 C00E N009 122.3(7) . . ?
O004 C00E C00Q 122.8(7) . . ?
N009 C00E C00Q 114.7(6) . . ?
C00D C00F H00F 119.2 . . ?
C00G C00F C00D 121.7(6) . . ?
C00G C00F H00F 119.2 . . ?
C00F C00G H00G 121.0 . . ?
C00P C00G C00F 118.1(7) . . ?
C00P C00G H00G 121.0 . . ?
N007 C00H C00D 115.0(5) . . ?
N007 C00H H00H 108.3 . . ?
N007 C00H C00Q 110.9(5) . . ?
C00D C00H H00H 108.3 . . ?
C00D C00H C00Q 105.8(5) . . ?
C00Q C00H H00H 108.3 . . ?
C00B C00I H00A 109.5 . . ?
C00B C00I H00B 109.5 . . ?
C00B C00I H00C 109.5 . . ?
H00A C00I H00B 109.5 . . ?
H00A C00I H00C 109.5 . . ?
H00B C00I H00C 109.5 . . ?
C00O C00J C00Q 118.9(7) . . ?
C00S C00J C00O 120.2(8) . . ?
C00S C00J C00Q 120.9(8) . . ?
C00B C00K H00D 109.5 . . ?
C00B C00K H00E 109.5 . . ?
C00B C00K H00I 109.5 . . ?
H00D C00K H00E 109.5 . . ?
H00D C00K H00I 109.5 . . ?
H00E C00K H00I 109.5 . . ?
C00B C00L H00J 109.5 . . ?
C00B C00L H00K 109.5 . . ?
C00B C00L H00L 109.5 . . ?
H00J C00L H00K 109.5 . . ?
H00J C00L H00L 109.5 . . ?
H00K C00L H00L 109.5 . . ?
C00R C00M H00M 120.8 . . ?
C00R C00M C00Z 118.4(8) . . ?
C00Z C00M H00M 120.8 . . ?
C00C C00N H00N 120.4 . . ?
C00P C00N C00C 119.3(7) . . ?
C00P C00N H00N 120.4 . . ?
C00J C00O H00O 119.4 . . ?
C00J C00O C00V 121.3(9) . . ?
C00V C00O H00O 119.4 . . ?
F006 C00P C00G 118.8(7) . . ?
F006 C00P C00N 118.8(7) . . ?
C00N C00P C00G 122.4(7) . . ?
C00E C00Q C00H 107.0(5) . . ?
C00E C00Q H00Q 108.2 . . ?
C00H C00Q H00Q 108.2 . . ?
C00J C00Q C00E 112.9(6) . . ?
C00J C00Q C00H 112.2(6) . . ?
C00J C00Q H00Q 108.2 . . ?
C00M C00R S03 120.4(7) . . ?
C00M C00R C00U 122.2(8) . . ?
C00U C00R S03 117.5(6) . . ?
C00J C00S H00S 120.4 . . ?
C00J C00S C00Y 119.2(10) . . ?
C00Y C00S H00S 120.4 . . ?
C00U C00T H00T 120.0 . . ?
C00W C00T H00T 120.0 . . ?
C00W C00T C00U 120.1(8) . . ?
C00R C00U C00T 119.4(8) . . ?
C00R C00U H00U 120.3 . . ?
C00T C00U H00U 120.3 . . ?
C00O C00V H00V 122.2 . . ?
C00X C00V C00O 115.6(11) . . ?
C00X C00V H00V 122.2 . . ?
C00T C00W C00Z 118.4(8) . . ?
C00T C00W C010 118.4(9) . . ?
C00Z C00W C010 123.1(9) . . ?
C00V C00X Br1 105.6(9) . . ?
C00V C00X Br2 127.7(9) . . ?
C00Y C00X C00V 123.7(9) . . ?
C00Y C00X Br1 130.5(9) . . ?
C00Y C00X Br2 108.6(9) . . ?
C00S C00Y H00Y 120.0 . . ?
C00X C00Y C00S 120.0(10) . . ?
C00X C00Y H00Y 120.0 . . ?
C00M C00Z C00W 121.5(9) . . ?
C00M C00Z H00Z 119.3 . . ?
C00W C00Z H00Z 119.3 . . ?
C00W C010 H01A 109.5 . . ?
C00W C010 H01B 109.5 . . ?
C00W C010 H01C 109.5 . . ?
H01A C010 H01B 109.5 . . ?
H01A C010 H01C 109.5 . . ?
H01B C010 H01C 109.5 . . ?

loop_
_geom_bond_atom_site_label_1
_geom_bond_atom_site_label_2
_geom_bond_distance
_geom_bond_site_symmetry_2
_geom_bond_publ_flag
S02 O005 1.496(5) . ?
S02 N007 1.630(5) . ?
S02 C00B 1.842(6) . ?
S03 O008 1.414(6) . ?
S03 N009 1.715(6) . ?
S03 O00A 1.411(7) . ?
S03 C00R 1.778(8) . ?
O004 C00E 1.218(9) . ?
F006 C00P 1.346(9) . ?
N007 H007 0.8800 . ?
N007 C00H 1.458(7) . ?
N009 C00C 1.414(9) . ?
N009 C00E 1.414(10) . ?
C00B C00I 1.527(8) . ?
C00B C00K 1.512(9) . ?
C00B C00L 1.537(9) . ?
C00C C00D 1.408(9) . ?
C00C C00N 1.398(11) . ?
C00D C00F 1.401(10) . ?
C00D C00H 1.510(10) . ?
C00E C00Q 1.521(9) . ?
C00F H00F 0.9500 . ?
C00F C00G 1.391(10) . ?
C00G H00G 0.9500 . ?
C00G C00P 1.385(11) . ?
C00H H00H 1.0000 . ?
C00H C00Q 1.553(8) . ?
C00I H00A 0.9800 . ?
C00I H00B 0.9800 . ?
C00I H00C 0.9800 . ?
C00J C00O 1.397(12) . ?
C00J C00Q 1.511(10) . ?
C00J C00S 1.384(12) . ?
C00K H00D 0.9800 . ?
C00K H00E 0.9800 . ?
C00K H00I 0.9800 . ?
C00L H00J 0.9800 . ?
C00L H00K 0.9800 . ?
C00L H00L 0.9800 . ?
C00M H00M 0.9500 . ?
C00M C00R 1.363(12) . ?
C00M C00Z 1.384(14) . ?
C00N H00N 0.9500 . ?
C00N C00P 1.377(12) . ?
C00O H00O 0.9500 . ?
C00O C00V 1.403(11) . ?
C00Q H00Q 1.0000 . ?
C00R C00U 1.368(11) . ?
C00S H00S 0.9500 . ?
C00S C00Y 1.410(14) . ?
C00T H00T 0.9500 . ?
C00T C00U 1.392(12) . ?
C00T C00W 1.390(13) . ?
C00U H00U 0.9500 . ?
C00V H00V 0.9500 . ?
C00V C00X 1.426(18) . ?
C00W C00Z 1.393(14) . ?
C00W C010 1.517(14) . ?
C00X C00Y 1.324(17) . ?
C00X Br1 1.967(10) . ?
C00X Br2 1.912(10) . ?
C00Y H00Y 0.9500 . ?
C00Z H00Z 0.9500 . ?
C010 H01A 0.9800 . ?
C010 H01B 0.9800 . ?
C010 H01C 0.9800 . ?
